data_7133882
loop_
_publ_author_name
'Fayafrou, Oussama'
'Lognon, Elise'
'Duhayon, Carine'
'Sortais, Jean-Baptiste'
'Monari, Antonio'
'Basl&#xe9;, Olivier'
'Canac, Yves'

_publ_section_title
;
 Photoluminescent ruthenium(II) bipyridyl complexes containing phosphonium
 ylide ligands.
;
_journal_issue 92
_journal_name_full 'Chemical communications (Cambridge, England)'
_journal_page_first 13602
_journal_page_last 13605
_journal_paper_doi 10.1039/d4cc05050a
_journal_volume 60
_journal_year 2024
_chemical_formula_moiety 'C18 H17 N P, I'
_chemical_formula_sum 'C18 H17 I N P'
_chemical_formula_weight 405.22
_space_group_IT_number 61
_space_group_name_Hall '-P 2ac 2ab'
_space_group_name_H-M_alt 'P b c a'
_symmetry_cell_setting orthorhombic
_symmetry_space_group_name_Hall '-P 2ac 2ab'
_symmetry_space_group_name_H-M 'P b c a'
_atom_sites_solution_hydrogens difmap
_atom_sites_solution_primary other
_audit_update_record
;
2024-09-06 deposited with the CCDC.	2024-10-21 downloaded from the CCDC.
;
_cell_angle_alpha 90
_cell_angle_beta 90
_cell_angle_gamma 90
_cell_formula_units_Z 8
_cell_length_a 12.63127(6)
_cell_length_b 12.19906(5)
_cell_length_c 22.48435(10)
_cell_measurement_reflns_used 85154
_cell_measurement_temperature 100
_cell_measurement_theta_max 80.08
_cell_measurement_theta_min 3.58
_cell_volume 3464.60(3)
_computing_cell_refinement
; 
 CrysAlisPro (Rigaku Oxford Diffraction, 2021) 
;
_computing_data_collection
; 
 'XtaLAB Synergy, Dualflex,HyPix, (Rigaku, 2021) 
;
_computing_data_reduction
; 
 CrysAlisPro (Rigaku Oxford Diffraction, 2021) 
;
_computing_molecular_graphics 'CAMERON (Watkin et al., 1996)'
_computing_publication_material 'CRYSTALS (Betteridge et al., 2003)'
_computing_structure_refinement 'CRYSTALS (Betteridge et al., 2003)'
_computing_structure_solution 'Superflip (Palatinus & Chapuis, 2007)'
_diffrn_ambient_temperature 100
_diffrn_measured_fraction_theta_full 0.996
_diffrn_measured_fraction_theta_max 0.996
_diffrn_measurement_device Area
_diffrn_measurement_device_type 'XtaLAB Synergy, Dualflex, HyPix'
_diffrn_measurement_method '\f & \w scans'
_diffrn_radiation_type 'Cu K\a'
_diffrn_radiation_wavelength 1.54184
_diffrn_reflns_av_R_equivalents 0.062
_diffrn_reflns_av_unetI/netI 0.027
_diffrn_reflns_limit_h_max 15
_diffrn_reflns_limit_h_min -10
_diffrn_reflns_limit_k_max 15
_diffrn_reflns_limit_k_min -15
_diffrn_reflns_limit_l_max 28
_diffrn_reflns_limit_l_min -28
_diffrn_reflns_number 116235
_diffrn_reflns_theta_full 80.399
_diffrn_reflns_theta_max 74.340
_diffrn_reflns_theta_min 3.932
_diffrn_standards_number 0
_exptl_absorpt_coefficient_mu 15.328
_exptl_absorpt_correction_T_max 0.63
_exptl_absorpt_correction_T_min 0.10
_exptl_absorpt_correction_type psi-scan
_exptl_absorpt_process_details '(North et al., 1968)'
_exptl_crystal_colour colorless
_exptl_crystal_density_diffrn 1.554
_exptl_crystal_density_meas ?
_exptl_crystal_density_method 'not measured'
_exptl_crystal_description planar
_exptl_crystal_F_000 1600
_exptl_crystal_size_max 0.180
_exptl_crystal_size_mid 0.160
_exptl_crystal_size_min 0.030
_refine_diff_density_max 2.63
_refine_diff_density_min -1.09
_refine_ls_extinction_method None
_refine_ls_goodness_of_fit_ref 0.9675
_refine_ls_hydrogen_treatment constr
_refine_ls_matrix_type full
_refine_ls_number_parameters 190
_refine_ls_number_reflns 3526
_refine_ls_number_restraints 0
_refine_ls_R_factor_all 0.0343
_refine_ls_R_factor_gt 0.0341
_refine_ls_shift/su_max 0.0022051
_refine_ls_shift/su_mean 0.0003104
_refine_ls_structure_factor_coef Fsqd
_refine_ls_weighting_details
;
 Method= Modified Sheldrick 
 w=1/[\s^2^(F^2^) + ( 0.08P)^2^ + 4.71P] 
 ,where P=(max(Fo^2^,0) + 2Fc^2^)/3 
;
_refine_ls_weighting_scheme calc
_refine_ls_wR_factor_all 0.0955
_refine_ls_wR_factor_gt 0.0952
_refine_ls_wR_factor_ref 0.0955
_reflns_limit_h_max 15
_reflns_limit_h_min 0
_reflns_limit_k_max 15
_reflns_limit_k_min 0
_reflns_limit_l_max 28
_reflns_limit_l_min 0
_reflns_number_gt 3498
_reflns_number_total 3786
_reflns_threshold_expression I>2.0\s(I)
_oxford_diffrn_Wilson_B_factor 1.71
_oxford_diffrn_Wilson_scale 0.33
_oxford_refine_ls_scale 1.871(13)
_cod_data_source_file d4cc05050a2.cif
_cod_data_source_block YC250222
_cod_depositor_comments
;
The following automatic conversions were performed:

data item '_exptl_crystal_density_meas' value 'not measured' was
changed to '?' -- the value is perceived as not measured.

Automatic conversion script
Id: cif_fix_values 8170 2020-07-09 18:12:32Z antanas 

 Adding full bibliography for 7133882--7133886.cif.
;
_cod_original_sg_symbol_Hall '-P 2ac 2ab '
_cod_original_sg_symbol_H-M 'P b c a '
_cod_original_formula_sum 'C18 H17 I1 N1 P1'
_cod_database_code 7133882
_oxford_refine_reflns_threshold_expression I>-3.0\s(I)
_refine_ls_r_factor_ref 0.0343
_reflns_number_all 3526

loop_
_symmetry_equiv_pos_as_xyz
x,y,z
-x,-y,-z
x,-y+1/2,z+1/2
-x,y+1/2,-z+1/2
-x+1/2,-y,z+1/2
x+1/2,y,-z+1/2
x+1/2,-y+1/2,-z
-x+1/2,y+1/2,z

loop_
_atom_site_label
_atom_site_type_symbol
_atom_site_fract_x
_atom_site_fract_y
_atom_site_fract_z
_atom_site_U_iso_or_equiv
_atom_site_occupancy
_atom_site_adp_type
_atom_site_refinement_flags_posn
_atom_site_refinement_flags_adp
_atom_site_refinement_flags_occupancy
_atom_site_disorder_assembly
_atom_site_disorder_group
_atom_site_attached_hydrogens
C1 C 0.38836(19) 0.2865(3) 0.69576(10) 0.0213 1.0000 Uani . . . . . .
C2 C 0.4717(2) 0.1021(2) 0.62712(11) 0.0199 1.0000 Uani . . . . . .
C3 C 0.4148(2) 0.0370(2) 0.66622(12) 0.0256 1.0000 Uani . . . . . .
C4 C 0.4117(2) -0.0751(2) 0.65546(14) 0.0288 1.0000 Uani . . . . . .
C5 C 0.4647(2) -0.1160(2) 0.60650(14) 0.0277 1.0000 Uani . . . . . .
C6 C 0.5213(2) -0.0448(2) 0.57051(11) 0.0282 1.0000 Uani . . . . . .
C7 C 0.60189(17) 0.3019(2) 0.64966(10) 0.0173 1.0000 Uani . . . . . .
C8 C 0.60867(19) 0.4097(2) 0.67095(12) 0.0236 1.0000 Uani . . . . . .
C9 C 0.7066(2) 0.4530(2) 0.68533(11) 0.0238 1.0000 Uani . . . . . .
C10 C 0.7973(2) 0.3908(2) 0.67790(12) 0.0229 1.0000 Uani . . . . . .
C11 C 0.7903(2) 0.2847(2) 0.65642(13) 0.0279 1.0000 Uani . . . . . .
C12 C 0.6926(2) 0.2395(2) 0.64257(12) 0.0254 1.0000 Uani . . . . . .
C13 C 0.4231(2) 0.3087(2) 0.56742(10) 0.0214 1.0000 Uani . . . . . .
C14 C 0.3155(2) 0.3268(4) 0.56037(15) 0.0464 1.0000 Uani . . . . . .
C15 C 0.2778(3) 0.3749(3) 0.50827(18) 0.0548 1.0000 Uani . . . . . .
C16 C 0.3484(3) 0.4039(3) 0.46382(14) 0.0391 1.0000 Uani . . . . . .
C17 C 0.4543(3) 0.3824(2) 0.46979(13) 0.0307 1.0000 Uani . . . . . .
C18 C 0.4925(2) 0.3349(2) 0.52160(11) 0.0255 1.0000 Uani . . . . . .
N1 N 0.52531(19) 0.06447(18) 0.57976(9) 0.0263 1.0000 Uani . . . . . .
P1 P 0.47182(4) 0.24992(5) 0.63518(2) 0.0166 1.0000 Uani . . . . . .
I1 I 0.612433(13) 0.123400(12) 0.803669(7) 0.0234 1.0000 Uani . . . . . .
H11 H 0.3838 0.3648 0.6976 0.0311 1.0000 Uiso R . . . . .
H12 H 0.4185 0.2592 0.7314 0.0308 1.0000 Uiso R . . . . .
H13 H 0.3165 0.2569 0.6908 0.0309 1.0000 Uiso R . . . . .
H31 H 0.3790 0.0682 0.6989 0.0324 1.0000 Uiso R . . . . .
H41 H 0.3743 -0.1215 0.6817 0.0353 1.0000 Uiso R . . . . .
H51 H 0.4619 -0.1905 0.5969 0.0317 1.0000 Uiso R . . . . .
H61 H 0.5589 -0.0729 0.5377 0.0360 1.0000 Uiso R . . . . .
H81 H 0.5464 0.4506 0.6755 0.0297 1.0000 Uiso R . . . . .
H91 H 0.7119 0.5243 0.6992 0.0273 1.0000 Uiso R . . . . .
H101 H 0.8636 0.4203 0.6877 0.0269 1.0000 Uiso R . . . . .
H111 H 0.8522 0.2430 0.6517 0.0342 1.0000 Uiso R . . . . .
H121 H 0.6886 0.1668 0.6287 0.0292 1.0000 Uiso R . . . . .
H141 H 0.2676 0.3071 0.5898 0.0560 1.0000 Uiso R . . . . .
H151 H 0.2051 0.3884 0.5031 0.0640 1.0000 Uiso R . . . . .
H161 H 0.3224 0.4368 0.4293 0.0471 1.0000 Uiso R . . . . .
H171 H 0.5031 0.3994 0.4393 0.0368 1.0000 Uiso R . . . . .
H181 H 0.5637 0.3211 0.5257 0.0333 1.0000 Uiso R . . . . .

loop_
_atom_site_aniso_label
_atom_site_aniso_U_11
_atom_site_aniso_U_22
_atom_site_aniso_U_33
_atom_site_aniso_U_23
_atom_site_aniso_U_13
_atom_site_aniso_U_12
C1 0.0200(13) 0.0203(14) 0.0234(13) -0.0020(8) 0.0045(8) -0.0013(9)
C2 0.0183(12) 0.0182(11) 0.0231(11) -0.0006(9) -0.0035(9) -0.0005(9)
C3 0.0216(12) 0.0201(12) 0.0352(13) -0.0015(10) 0.0053(10) 0.0001(10)
C4 0.0246(12) 0.0188(13) 0.0431(15) 0.0019(11) -0.0002(12) -0.0021(10)
C5 0.0302(15) 0.0178(12) 0.0350(15) -0.0052(9) -0.0122(12) 0.0027(9)
C6 0.0378(15) 0.0239(13) 0.0228(12) -0.0046(10) -0.0051(10) 0.0067(11)
C7 0.0162(11) 0.0180(12) 0.0176(11) 0.0014(9) 0.0007(8) -0.0019(8)
C8 0.0212(13) 0.0200(13) 0.0295(14) -0.0037(11) 0.0016(9) 0.0017(9)
C9 0.0248(13) 0.0225(13) 0.0240(11) -0.0028(10) 0.0013(10) -0.0055(10)
C10 0.0198(13) 0.0288(13) 0.0202(12) 0.0034(10) -0.0007(10) -0.0049(10)
C11 0.0186(12) 0.0276(13) 0.0377(14) -0.0021(11) 0.0018(10) 0.0020(10)
C12 0.0235(13) 0.0214(12) 0.0314(13) -0.0034(10) 0.0025(10) 0.0018(10)
C13 0.0240(12) 0.0195(11) 0.0206(11) 0.0001(9) -0.0025(9) -0.0003(10)
C14 0.0238(15) 0.080(3) 0.0357(16) 0.0164(17) -0.0022(12) 0.0042(16)
C15 0.0302(18) 0.089(3) 0.045(2) 0.0207(17) -0.0094(16) 0.0071(15)
C16 0.0475(19) 0.0405(16) 0.0292(14) 0.0108(13) -0.0139(14) -0.0068(16)
C17 0.0447(18) 0.0253(15) 0.0222(13) -0.0017(9) 0.0006(12) -0.0062(11)
C18 0.0294(13) 0.0225(13) 0.0245(12) 0.0003(10) 0.0020(10) 0.0007(11)
N1 0.0341(12) 0.0241(11) 0.0206(10) -0.0009(8) -0.0013(8) 0.0046(9)
P1 0.0151(3) 0.0161(3) 0.0186(3) -0.00050(19) 0.0011(2) -0.0000(2)
I1 0.02199(15) 0.01759(14) 0.03054(15) -0.00174(5) 0.00493(5) -0.00319(5)

loop_
_atom_type_symbol
_atom_type_scat_dispersion_real
_atom_type_scat_dispersion_imag
_atom_type_scat_Cromer_Mann_a1
_atom_type_scat_Cromer_Mann_b1
_atom_type_scat_Cromer_Mann_a2
_atom_type_scat_Cromer_Mann_b2
_atom_type_scat_Cromer_Mann_a3
_atom_type_scat_Cromer_Mann_b3
_atom_type_scat_Cromer_Mann_a4
_atom_type_scat_Cromer_Mann_b4
_atom_type_scat_Cromer_Mann_c
_atom_type_scat_source
C 0.0181 0.0091 2.3100 20.8439 1.0200 10.2075 1.5886 0.5687 0.8650 51.6512 0.2156 'International Tables Vol C 4.2.6.8 and 6.1.1.4'
H 0.0000 0.0000 0.4930 10.5109 0.3229 26.1257 0.1402 3.1424 0.0408 57.7998 0.0030 'International Tables Vol C 4.2.6.8 and 6.1.1.4'
N 0.0311 0.0180 12.2126 0.0057 3.1322 9.8933 2.0125 28.9975 1.1663 0.5826 -11.5290 'International Tables Vol C 4.2.6.8 and 6.1.1.4'
P 0.2955 0.4335 6.4345 1.9067 4.1791 27.1570 1.7800 0.5260 1.4908 68.1645 1.1149 'International Tables Vol C 4.2.6.8 and 6.1.1.4'
I -0.3257 6.8362 20.1472 4.3470 18.9949 0.3814 7.5138 27.7660 2.2735 66.8776 4.0712 'International Tables Vol C 4.2.6.8 and 6.1.1.4'

loop_
_geom_angle_atom_site_label_1
_geom_angle_site_symmetry_1
_geom_angle_atom_site_label_2
_geom_angle_site_symmetry_2
_geom_angle_atom_site_label_3
_geom_angle_site_symmetry_3
_geom_angle
_geom_angle_publ_flag
P1 . C1 . H11 . 108.6 no
P1 . C1 . H12 . 108.7 no
H11 . C1 . H12 . 109.7 no
P1 . C1 . H13 . 111.6 no
H11 . C1 . H13 . 108.5 no
H12 . C1 . H13 . 109.7 no
C3 . C2 . N1 . 124.6(2) yes
C3 . C2 . P1 . 120.5(2) yes
N1 . C2 . P1 . 114.79(19) yes
C2 . C3 . C4 . 117.9(3) yes
C2 . C3 . H31 . 120.8 no
C4 . C3 . H31 . 121.3 no
C3 . C4 . C5 . 118.7(3) yes
C3 . C4 . H41 . 119.7 no
C5 . C4 . H41 . 121.6 no
C4 . C5 . C6 . 119.3(2) yes
C4 . C5 . H51 . 121.1 no
C6 . C5 . H51 . 119.6 no
C5 . C6 . N1 . 123.2(2) yes
C5 . C6 . H61 . 119.2 no
N1 . C6 . H61 . 117.5 no
C8 . C7 . C12 . 120.3(2) yes
C8 . C7 . P1 . 116.76(17) yes
C12 . C7 . P1 . 122.9(2) yes
C7 . C8 . C9 . 119.5(2) yes
C7 . C8 . H81 . 119.1 no
C9 . C8 . H81 . 121.4 no
C8 . C9 . C10 . 120.2(2) yes
C8 . C9 . H91 . 120.1 no
C10 . C9 . H91 . 119.7 no
C9 . C10 . C11 . 120.1(2) yes
C9 . C10 . H101 . 120.0 no
C11 . C10 . H101 . 119.9 no
C10 . C11 . C12 . 120.4(2) yes
C10 . C11 . H111 . 119.5 no
C12 . C11 . H111 . 120.0 no
C11 . C12 . C7 . 119.5(2) yes
C11 . C12 . H121 . 119.7 no
C7 . C12 . H121 . 120.8 no
C14 . C13 . C18 . 119.8(2) yes
C14 . C13 . P1 . 119.9(2) yes
C18 . C13 . P1 . 120.3(2) yes
C13 . C14 . C15 . 119.9(3) yes
C13 . C14 . H141 . 121.1 no
C15 . C14 . H141 . 118.9 no
C14 . C15 . C16 . 119.5(3) yes
C14 . C15 . H151 . 120.8 no
C16 . C15 . H151 . 119.6 no
C15 . C16 . C17 . 120.6(3) yes
C15 . C16 . H161 . 118.9 no
C17 . C16 . H161 . 120.5 no
C16 . C17 . C18 . 120.1(3) yes
C16 . C17 . H171 . 121.6 no
C18 . C17 . H171 . 118.3 no
C13 . C18 . C17 . 119.9(3) yes
C13 . C18 . H181 . 120.0 no
C17 . C18 . H181 . 120.0 no
C6 . N1 . C2 . 116.2(2) yes
C2 . P1 . C13 . 108.21(12) yes
C2 . P1 . C7 . 111.79(12) yes
C13 . P1 . C7 . 109.15(11) yes
C2 . P1 . C1 . 109.02(13) yes
C13 . P1 . C1 . 110.28(12) yes
C7 . P1 . C1 . 108.39(11) yes

loop_
_geom_bond_atom_site_label_1
_geom_bond_site_symmetry_1
_geom_bond_atom_site_label_2
_geom_bond_site_symmetry_2
_geom_bond_distance
_geom_bond_publ_flag
C1 . P1 . 1.779(2) yes
C1 . H11 . 0.958 no
C1 . H12 . 0.948 no
C1 . H13 . 0.983 no
C2 . C3 . 1.386(4) yes
C2 . N1 . 1.343(3) yes
C2 . P1 . 1.812(3) yes
C3 . C4 . 1.389(4) yes
C3 . H31 . 0.944 no
C4 . C5 . 1.382(4) yes
C4 . H41 . 0.943 no
C5 . C6 . 1.387(4) yes
C5 . H51 . 0.934 no
C6 . N1 . 1.350(4) yes
C6 . H61 . 0.941 no
C7 . C8 . 1.402(4) yes
C7 . C12 . 1.384(3) yes
C7 . P1 . 1.791(2) yes
C8 . C9 . 1.383(4) yes
C8 . H81 . 0.937 no
C9 . C10 . 1.384(4) yes
C9 . H91 . 0.926 no
C10 . C11 . 1.385(4) yes
C10 . H101 . 0.937 no
C11 . C12 . 1.388(4) yes
C11 . H111 . 0.938 no
C12 . H121 . 0.942 no
C13 . C14 . 1.385(4) yes
C13 . C18 . 1.391(4) yes
C13 . P1 . 1.793(2) yes
C14 . C15 . 1.394(5) yes
C14 . H141 . 0.928 no
C15 . C16 . 1.386(5) yes
C15 . H151 . 0.940 no
C16 . C17 . 1.370(5) yes
C16 . H161 . 0.934 no
C17 . C18 . 1.387(4) yes
C17 . H171 . 0.945 no
C18 . H181 . 0.920 no
